data_2004070
loop_
_publ_author_name
'Vijayvergiya, V.'
'Padmanabhan, B.'
'Singh, T. P.'

_publ_section_title
<i>trans</i>-Bis(1,10-phenanthroline)-<i>trans</i>-bis(2,4,6-trinitrophenolato-<i>O</i>,<i>O</i>')calcium(II)
_journal_issue 11
_journal_name_full 'Acta Crystallographica Section C'
_journal_page_first 2235
_journal_page_last 2238
_journal_paper_doi 10.1107/S0108270195005233
_journal_volume 51
_journal_year 1995
_chemical_formula_sum 'C36 H20 Ca N10 O14'
_chemical_formula_weight 856.7
_space_group_IT_number 14
_symmetry_cell_setting monoclinic
_symmetry_space_group_name_Hall '-P 2ybc'
_symmetry_space_group_name_H-M 'P 1 21/c 1'
_atom_type_scat_source IntTabIV
_cell_angle_alpha 90
_cell_angle_beta 91.40(3)
_cell_angle_gamma 90
_cell_formula_units_Z 4
_cell_length_a 13.538(3)
_cell_length_b 10.798(3)
_cell_length_c 24.646(2)
_cell_measurement_reflns_used 25
_cell_measurement_temperature 293
_cell_measurement_theta_max 25
_cell_measurement_theta_min 20
_cell_volume 3601.8(13)
_computing_cell_refinement 'CAD-4 Software'
_computing_data_collection 'CAD-4 Software (Enraf-Nonus, 1989)'
_computing_data_reduction 'SDP (B. A. Frenz & Associates Inc., 1984)'
_computing_molecular_graphics 'ORTEPII (Johnson, 1976), PLUTO (Motherwell & Clegg, 1978)'
_computing_publication_material 'PARST (Nardelli, 1983)'
_computing_structure_refinement 'SHELX76 (Sheldrick, 1976)'
_computing_structure_solution 'MULTAN11/82 (Main et al., 1982)'
_diffrn_measurement_device CAD-4
_diffrn_measurement_method '\w/2\q scans'
_diffrn_radiation_type CuK\a
_diffrn_radiation_wavelength 1.54184
_diffrn_reflns_av_R_equivalents 0.0434
_diffrn_reflns_limit_h_max 16
_diffrn_reflns_limit_h_min -16
_diffrn_reflns_limit_k_max 13
_diffrn_reflns_limit_k_min 0
_diffrn_reflns_limit_l_max 30
_diffrn_reflns_limit_l_min 0
_diffrn_reflns_number 7213
_diffrn_reflns_theta_max 70
_diffrn_standards_decay_% 0
_diffrn_standards_interval_count 200
_diffrn_standards_interval_time 120
_diffrn_standards_number 3
_exptl_absorpt_coefficient_mu 2.245
_exptl_absorpt_correction_T_max 0.92
_exptl_absorpt_correction_T_min 0.63
_exptl_absorpt_correction_type 'empirical, \y scan'
_exptl_crystal_colour yellow
_exptl_crystal_density_diffrn 1.580
_exptl_crystal_density_meas 1.59
_exptl_crystal_description rectangular
_exptl_crystal_size_max 1.0
_exptl_crystal_size_mid 0.3
_exptl_crystal_size_min 0.2
_refine_diff_density_max 7.540
_refine_diff_density_min -0.506
_refine_ls_extinction_method none
_refine_ls_goodness_of_fit_obs 1.59
_refine_ls_hydrogen_treatment noref
_refine_ls_number_parameters 586
_refine_ls_number_reflns 5921
_refine_ls_R_factor_obs 0.061
_refine_ls_shift/esd_max 0.562
_refine_ls_structure_factor_coef F
_refine_ls_weighting_scheme unit
_refine_ls_wR_factor_obs 0.061
_reflns_number_observed 5938
_reflns_number_total 6356
_reflns_observed_criterion F>2\s(F)
_cod_data_source_file ab1176.cif
_cod_data_source_block ab1176a
_cod_depositor_comments
;
 Changing the _atom_site_occupancy data item value from '?' to '1'
 for all fully occupied atom sites.

 Antanas Vaitkus,
 2017-02-13

The following automatic conversions were performed:

'_refine_ls_weighting_scheme' value ' unit' changed to 'unit'
according to /home/saulius/struct/CIF-dictionaries/cif_core.dic
dictionary named 'cif_core.dic' version 2.4.1 from 2010-06-29.

Automatic conversion script
Id: cif_fix_values 1715 2011-07-08 13:25:40Z adriana 
;
_cod_original_cell_volume 3601.7(2)
_cod_original_sg_symbol_H-M 'P 21/c'
_cod_database_code 2004070

loop_
_symmetry_equiv_pos_as_xyz
x,y,z
x,1/2-y,1/2+z
-x,-y,-z
-x,1/2+y,1/2-z

loop_
_atom_site_label
_atom_site_occupancy
_atom_site_fract_x
_atom_site_fract_y
_atom_site_fract_z
_atom_site_U_iso_or_equiv
Ca 1.0 0.74674(7) 0.29638(9) 0.07079(4) 0.0209(4)
N(1) 1.0 0.5781(2) 0.2590(3) 0.0292(1) 0.022(2)
N(2) 1.0 0.6868(2) 0.4613(3) 0.0026(1) 0.026(2)
N(3) 1.0 0.7997(2) 0.1909(3) -0.0187(1) 0.022(2)
N(4) 1.0 0.7717(2) 0.0654(3) 0.0760(1) 0.024(2)
N(5) 1.0 0.9659(3) 0.4600(3) 0.0741(1) 0.023(2)
N(6) 1.0 0.9681(3) 0.1631(4) 0.2271(1) 0.033(2)
N(7) 1.0 0.7672(3) 0.5140(3) 0.1731(1) 0.029(2)
N(8) 1.0 0.6526(3) 0.4840(5) 0.3566(1) 0.035(3)
N(9) 1.0 0.5380(3) 0.1728(5) 0.2280(1) 0.028(3)
N(10) 1.0 1.2380(3) 0.4593(5) 0.2052(2) 0.030(3)
C(1) 1.0 0.4147(3) 0.1824(5) -0.0343(2) 0.028(3)
C(2) 1.0 0.4390(3) 0.1236(4) 0.0129(2) 0.026(2)
C(3) 1.0 0.5213(3) 0.1630(4) 0.0436(1) 0.025(2)
C(4) 1.0 0.5514(3) 0.3206(4) -0.0168(1) 0.020(2)
C(5) 1.0 0.4716(3) 0.2864(4) -0.0506(1) 0.025(2)
C(6) 1.0 0.4491(4) 0.3528(5) -0.0990(2) 0.036(3)
C(7) 1.0 0.5018(4) 0.4559(5) -0.1119(2) 0.036(3)
C(8) 1.0 0.5812(3) 0.4963(4) -0.0775(1) 0.024(2)
C(9) 1.0 0.6089(3) 0.4298(4) -0.0310(1) 0.020(2)
C(10) 1.0 0.7360(3) 0.5643(4) -0.0099(2) 0.032(3)
C(11) 1.0 0.7115(4) 0.6378(4) -0.0546(2) 0.030(3)
C(12) 1.0 0.6360(4) 0.6050(4) -0.0887(2) 0.028(3)
C(13) 1.0 0.8094(4) 0.2476(4) -0.0662(2) 0.024(3)
C(14) 1.0 0.8545(4) 0.1947(5) -0.1111(2) 0.023(3)
C(15) 1.0 0.8929(4) 0.0785(5) -0.1061(2) 0.021(3)
C(16) 1.0 0.8844(3) 0.0148(4) -0.0572(2) 0.021(2)
C(17) 1.0 0.8346(3) 0.0733(4) -0.0145(1) 0.021(2)
C(18) 1.0 0.8224(3) 0.0081(4) 0.0357(1) 0.023(2)
C(19) 1.0 0.8624(3) -0.1120(4) 0.0425(2) 0.031(2)
C(20) 1.0 0.9148(4) -0.1665(4) -0.0011(2) 0.035(3)
C(21) 1.0 0.9241(4) -0.1072(5) -0.0483(2) 0.029(3)
C(22) 1.0 0.7618(3) 0.0059(4) 0.1225(1) 0.030(2)
C(23) 1.0 0.7985(4) -0.1135(4) 0.1323(2) 0.039(3)
C(24) 1.0 0.8496(4) -0.1716(4) 0.0925(2) 0.042(3)
C(25) 1.0 0.9596(3) 0.3064(4) 0.1494(1) 0.023(2)
C(26) 1.0 1.0093(3) 0.4068(4) 0.1224(1) 0.021(2)
C(27) 1.0 1.0982(3) 0.4564(5) 0.1415(1) 0.020(2)
C(28) 1.0 1.1439(3) 0.4086(4) 0.1861(2) 0.023(2)
C(29) 1.0 1.1028(3) 0.3102(5) 0.2149(1) 0.028(3)
C(30) 1.0 1.0143(3) 0.2647(4) 0.1962(1) 0.025(2)
C(31) 1.0 0.6006(3) 0.2819(4) 0.2389(1) 0.023(2)
C(32) 1.0 0.5998(3) 0.3273(5) 0.2900(1) 0.024(3)
C(33) 1.0 0.6556(3) 0.4320(4) 0.3025(1) 0.026(2)
C(34) 1.0 0.7105(3) 0.4905(4) 0.2638(1) 0.029(2)
C(35) 1.0 0.7106(3) 0.4431(4) 0.2120(1) 0.022(2)
C(36) 1.0 0.6574(3) 0.3333(4) 0.1947(1) 0.022(2)
O(1) 1.0 0.8776(2) 0.2615(3) 0.1351(1) 0.033(2)
O(2) 1.0 0.9037(2) 0.4019(3) 0.0466(1) 0.028(2)
O(3) 1.0 0.9927(3) 0.5635(3) 0.0601(1) 0.048(2)
O(4) 1.0 0.9259(5) 0.1867(4) 0.2652(2) 0.034(5)
O(5) 0.6 0.9553(8) 0.0668(1) 0.2059(4) 0.058(6)
O(5)' 0.4 1.0080(12) 0.0588(14) 0.2228(7) 0.054(10)
O(6) 1.0 0.7612(2) 0.4911(3) 0.1246(1) 0.027(2)
O(7) 0.7 0.8104(9) 0.6079(11) 0.1894(6) 0.043(7)
O(7)' 0.3 0.838(2) 0.572(3) 0.1925(17) 0.036(13)
O(8) 1.0 0.6955(3) 0.5825(4) 0.3656(1) 0.043(3)
O(9) 1.0 0.6086(4) 0.4263(4) 0.3913(1) 0.036(3)
O(10) 0.5 0.4962(11) 0.1205(13) 0.2632(7) 0.031(8)
O(10)' 0.4 0.4651(11) 0.1693(15) 0.2577(8) 0.018(9)
O(11) 0.5 0.5744(10) 0.0968(12) 0.1990(6) 0.019(7)
O(11)' 0.5 0.5173(6) 0.1390(10) 0.1819(3) 0.055(7)
O(12) 1.0 0.6563(2) 0.2880(3) 0.1483(1) 0.022(2)
O(13) 1.0 1.2682(3) 0.5539(4) 0.1823(1) 0.037(3)
O(14) 1.0 1.2813(3) 0.4095(6) 0.2429(2) 0.064(4)
H(1) 1 0.3530 0.1502 -0.0594 ?
H(2) 1 0.3947 0.0475 0.0268 ?
H(3) 1 0.5408 0.1149 0.0808 ?
H(6) 1 0.3893 0.3216 -0.1258 ?
H(7) 1 0.4827 0.5066 -0.1486 ?
H(10) 1 0.7973 0.5920 0.0165 ?
H(11) 1 0.7538 0.7209 -0.0625 ?
H(12) 1 0.6174 0.6606 -0.1238 ?
H(13) 1 0.7806 0.3406 -0.0702 ?
H(14) 1 0.8585 0.2448 -0.1489 ?
H(15) 1 0.9302 0.0366 -0.1398 ?
H(20) 1 0.9483 -0.2569 0.0043 ?
H(21) 1 0.9628 -0.1517 -0.0808 ?
H(22) 1 0.7236 -0.0523 0.1549 ?
H(23) 1 0.7869 -0.1592 0.1709 ?
H(24) 1 0.8808 -0.2630 0.0995 ?
H(27) 1 1.1312 0.5334 0.1205 ?
H(29) 1 1.1398 0.2713 0.2506 ?
H(32) 1 0.5570 0.2827 0.3208 ?
H(34) 1 0.7532 0.5720 0.2745 ?

loop_
_geom_angle_atom_site_label_1
_geom_angle_atom_site_label_2
_geom_angle_atom_site_label_3
_geom_angle
_geom_angle_publ_flag
O(6) Ca O(2) 71.70(10) yes
O(12) Ca O(2) 133.70(10) yes
O(12) Ca O(6) 68.10(10) yes
O(1) Ca O(2) 66.90(10) yes
O(1) Ca O(6) 74.40(10) yes
O(1) Ca O(12) 80.90(10) yes
N(4) Ca O(2) 110.50(10) yes
N(4) Ca O(6) 143.10(10) yes
N(4) Ca O(12) 89.60(10) yes
N(4) Ca O(1) 73.30(10) yes
N(3) Ca O(2) 75.20(10) yes
N(3) Ca O(6) 143.40(10) yes
N(3) Ca O(12) 148.50(10) yes
N(3) Ca O(1) 106.30(10) yes
N(3) Ca N(4) 64.50(10) yes
N(2) Ca O(2) 77.50(10) yes
N(2) Ca O(6) 77.40(10) yes
N(2) Ca O(12) 113.90(10) yes
N(2) Ca O(1) 139.90(10) yes
N(2) Ca N(4) 139.40(10) yes
N(2) Ca N(3) 80.60(10) yes
N(1) Ca O(2) 138.20(10) yes
N(1) Ca O(6) 114.30(10) yes
N(1) Ca O(12) 80.50(10) yes
N(1) Ca O(1) 154.30(10) yes
N(1) Ca N(4) 88.90(10) yes
N(1) Ca N(3) 81.30(10) yes
N(1) Ca N(2) 64.80(10) yes
Ca N(1) C(4) 118.9(3) yes
Ca N(1) C(3) 122.4(3) yes
C(3) N(1) C(4) 117.2(4) no
Ca N(2) C(10) 125.2(4) no
Ca N(2) C(9) 116.7(3) no
C(9) N(2) C(10) 116.7(4) no
Ca N(3) C(17) 116.6(4) no
Ca N(3) C(13) 125.5(3) no
C(13) N(3) C(17) 117.0(4) no
Ca N(4) C(22) 120.5(3) no
Ca N(4) C(18) 118.6(3) no
C(18) N(4) C(22) 118.2(4) no
O(2) N(5) O(3) 120.6(5) no
C(26) N(5) O(3) 118.7(4) no
C(26) N(5) O(2) 120.7(4) no
O(4) N(6) O(5) 119.5(8) no
C(30) N(6) O(5) 119.1(7) no
C(30) N(6) O(4) 118.9(5) no
O(6) N(7) O(7) 120.3(8) no
C(35) N(7) O(7) 118.0(9) no
C(35) N(7) O(6) 120.9(4) no
O(8) N(8) O(9) 123.3(5) no
C(33) N(8) O(9) 118.1(5) no
C(33) N(8) O(8) 118.5(5) no
O(11) N(9) O(10) 108.6(10) no
C(31) N(9) O(10) 121.9(9) no
C(31) N(9) O(11) 114.4(8) no
O(13) N(10) O(14) 123.7(6) no
C(28) N(10) O(14) 119.0(6) no
C(28) N(10) O(13) 117.3(5) no
C(2) C(1) C(5) 119.2(5) no
C(1) C(2) C(3) 119.6(5) no
N(1) C(3) C(2) 123.1(4) no
N(1) C(4) C(9) 117.5(4) no
N(1) C(4) C(5) 123.7(4) no
C(5) C(4) C(9) 118.7(4) no
C(1) C(5) C(4) 117.1(5) no
C(4) C(5) C(6) 121.0(4) no
C(1) C(5) C(6) 121.9(4) no
C(5) C(6) C(7) 120.4(5) no
C(6) C(7) C(8) 120.2(5) no
C(7) C(8) C(12) 121.9(5) no
C(7) C(8) C(9) 121.1(5) no
C(9) C(8) C(12) 117.0(4) no
C(4) C(9) C(8) 118.5(4) no
N(2) C(9) C(8) 123.8(4) no
N(2) C(9) C(4) 117.7(4) no
N(2) C(10) C(11) 123.1(4) no
C(10) C(11) C(12) 120.3(5) no
C(8) C(12) C(11) 119.3(5) no
N(3) C(13) C(14) 124.3(5) no
C(13) C(14) C(15) 118.5(5) no
C(14) C(15) C(16) 119.5(5) no
C(15) C(16) C(21) 123.0(5) no
C(15) C(16) C(17) 118.3(5) no
C(17) C(16) C(21) 118.6(4) no
N(3) C(17) C(16) 122.2(4) no
C(16) C(17) C(18) 119.7(4) no
N(3) C(17) C(18) 118.4(4) no
N(4) C(18) C(17) 118.3(4) no
C(17) C(18) C(19) 120.0(4) no
N(4) C(18) C(19) 121.7(4) no
C(18) C(19) C(24) 118.0(4) no
C(18) C(19) C(20) 119.1(4) no
C(20) C(19) C(24) 123.0(4) no
C(19) C(20) C(21) 121.0(5) no
C(16) C(21) C(20) 122.0(5) no
N(4) C(22) C(23) 123.5(4) no
C(22) C(23) C(24) 118.8(5) no
C(19) C(24) C(23) 119.7(5) no
C(30) C(25) O(1) 122.9(4) no
C(26) C(25) O(1) 125.4(4) no
C(26) C(25) C(30) 111.6(4) no
N(5) C(26) C(25) 119.7(4) no
C(25) C(26) C(27) 122.8(4) no
N(5) C(26) C(27) 117.4(4) no
C(26) C(27) C(28) 120.3(4) no
C(27) C(28) C(29) 121.5(4) no
N(10) C(28) C(29) 118.5(4) no
C(28) C(29) C(30) 117.3(5) no
C(25) C(30) C(29) 126.4(4) no
N(6) C(30) C(29) 118.0(4) no
N(6) C(30) C(25) 115.5(4) no
N(9) C(31) C(36) 118.6(4) no
N(9) C(31) C(32) 116.3(5) no
C(32) C(31) C(36) 125.0(5) no
C(31) C(32) C(33) 119.1(5) no
N(8) C(33) C(32) 119.5(5) no
C(32) C(33) C(34) 121.3(5) no
N(8) C(33) C(34) 119.2(5) no
C(33) C(34) C(35) 119.0(4) no
N(7) C(35) C(34) 115.3(4) no
C(34) C(35) C(36) 124.5(4) no
N(7) C(35) C(36) 120.1(4) no
C(31) C(36) C(35) 111.1(4) no
C(35) C(36) O(12) 126.0(4) no
C(31) C(36) O(12) 122.8(4) no
Ca O(1) C(25) 140.0(3) no
Ca O(12) C(36) 139.0(3) no
Ca O(6) N(7) 134.0(3) no
Ca O(2) N(5) 132.2(3) no

loop_
_geom_bond_atom_site_label_1
_geom_bond_atom_site_label_2
_geom_bond_distance
_geom_bond_publ_flag
Ca N(1) 2.513(4) yes
Ca N(2) 2.567(3) yes
Ca N(3) 2.598(3) yes
Ca N(4) 2.520(3) yes
Ca O(1) 2.377(3) yes
Ca O(12) 2.296(3) yes
Ca O(6) 2.491(3) yes
Ca O(2) 2.495(4) yes
N(1) C(3) 1.344(6) no
C(3) C(2) 1.398(7) no
C(2) C(1) 1.359(7) no
C(1) C(5) 1.425(7) no
C(5) C(6) 1.418(7) no
C(6) C(7) 1.364(8) no
C(7) C(8) 1.421(7) no
C(8) C(12) 1.418(8) no
C(12) C(11) 1.355(7) no
C(11) C(10) 1.391(7) no
C(10) N(2) 1.336(6) no
N(2) C(9) 1.366(6) no
C(9) C(4) 1.460(6) no
C(4) N(1) 1.356(5) no
C(8) C(9) 1.398(7) no
C(4) C(5) 1.398(6) no
N(3) C(13) 1.332(6) no
C(13) C(14) 1.399(7) no
C(14) C(15) 1.363(8) no
C(15) C(16) 1.395(7) no
C(16) C(17) 1.412(7) no
C(21) C(20) 1.336(7) no
C(20) C(19) 1.429(7) no
C(19) C(24) 1.405(7) no
C(24) C(23) 1.366(7) no
C(23) C(22) 1.401(7) no
C(22) N(4) 1.324(5) no
N(4) C(18) 1.369(6) no
C(18) C(19) 1.413(6) no
C(18) C(17) 1.436(7) no
C(17) N(3) 1.359(5) no
N(5) C(26) 1.435(7) no
N(5) O(3) 1.228(6) no
N(5) O(2) 1.239(5) no
C(26) C(25) 1.447(6) no
C(25) C(30) 1.429(7) no
C(30) N(6) 1.483(6) no
N(6) O(5) 1.175(6) no
N(6) O(4) 1.140(7) no
C(30) C(29) 1.365(7) no
C(29) C(28) 1.401(7) no
C(28) C(27) 1.351(7) no
C(27) C(26) 1.389(6) no
C(28) N(10) 1.454(7) no
N(10) O(13) 1.241(8) no
N(10) O(14) 1.212(7) no
C(25) O(1) 1.253(5) no
N(7) C(35) 1.459(6) no
N(7) O(6) 1.221(5) no
N(7) O(7) 1.233(13) no
C(35) C(36) 1.446(6) no
C(36) O(12) 1.244(5) no
C(35) C(34) 1.375(7) no
C(34) C(33) 1.377(7) no
C(33) N(8) 1.448(7) no
N(8) O(9) 1.224(7) no
N(8) O(8) 1.229(7) no
C(33) C(32) 1.390(7) no
C(32) C(31) 1.352(7) no
C(31) C(36) 1.458(7) no
C(31) N(9) 1.471(8) no
N(9) O(10) 1.190(17) no
N(9) O(11) 1.202(15) no

loop_
_geom_torsion_atom_site_label_1
_geom_torsion_atom_site_label_2
_geom_torsion_atom_site_label_3
_geom_torsion_atom_site_label_4
_geom_torsion
_geom_torsion_publ_flag
O(8) N(8) C(33) C(32) -173.7(5) yes
O(9) N(8) C(33) C(34) -175.4(5) yes
O(11) N(9) C(31) C(36) 39.80(10) yes
O(11) N(9) C(31) C(32) -140.70(10) yes
N(4) C(22) C(23) C(24) 1.6(8) yes
N(4) C(18) C(19) C(20) -179.7(4) yes
